data_7154854
loop_
_publ_author_name
'Lloyd, Matthew G.'
'D'Acunto, Mariantonietta'
'Taylor, Richard J. K.'
'Unsworth, William P.'

_publ_section_title
;
 A selective C-H insertion/olefination protocol for the synthesis of
 \a-methylene-\g-butyrolactone natural products.
;
_journal_issue 5
_journal_name_full 'Organic &amp; biomolecular chemistry'
_journal_page_first 1641
_journal_page_last 1645
_journal_paper_doi 10.1039/c5ob02579f
_journal_volume 14
_journal_year 2016
_chemical_formula_moiety 'C17 H32 O2 Si'
_chemical_formula_sum 'C17 H32 O2 Si'
_chemical_formula_weight 296.51
_chemical_melting_point 310.5(15)
_chemical_name_systematic (4aSR,8SR,8aSR)-8-((tert-butyldimethylsilyl)oxy)-4a-methyloctahydronaphthalen-1(2H)-one
_space_group_crystal_system monoclinic
_space_group_IT_number 15
_space_group_name_Hall '-C 2yc'
_space_group_name_H-M_alt 'C 1 2/c 1'
_symmetry_space_group_name_Hall '-C 2yc'
_symmetry_space_group_name_H-M 'C 1 2/c 1'
_atom_sites_solution_hydrogens geom
_atom_sites_solution_primary iterative
_audit_creation_date 2015-06-24
_audit_creation_method
;
Olex2 1.2
(compiled 2015.01.26 svn.r3150 for OlexSys, GUI svn.r4998)
;
_audit_update_record
;
2015-08-28 deposited with the CCDC.
2015-12-16 downloaded from the CCDC.
;
_cell_angle_alpha 90
_cell_angle_beta 117.509(5)
_cell_angle_gamma 90
_cell_formula_units_Z 8
_cell_length_a 23.0721(10)
_cell_length_b 6.5804(2)
_cell_length_c 26.2324(11)
_cell_measurement_reflns_used 4616
_cell_measurement_temperature 110.05(10)
_cell_measurement_theta_max 70.8340
_cell_measurement_theta_min 7.5300
_cell_volume 3532.4(3)
_computing_cell_refinement
;
CrysAlisPro, Agilent Technologies,
Version 1.171.37.35 (release 13-08-2014 CrysAlis171 .NET)
(compiled Aug 13 2014,18:06:01)
;
_computing_data_collection
;
CrysAlisPro, Agilent Technologies,
Version 1.171.37.35 (release 13-08-2014 CrysAlis171 .NET)
(compiled Aug 13 2014,18:06:01)
;
_computing_data_reduction
;
CrysAlisPro, Agilent Technologies,
Version 1.171.37.35 (release 13-08-2014 CrysAlis171 .NET)
(compiled Aug 13 2014,18:06:01)
;
_computing_molecular_graphics 'Olex2 (Dolomanov et al., 2009)'
_computing_publication_material 'Olex2 (Dolomanov et al., 2009)'
_computing_structure_refinement 'ShelXL (Sheldrick, 2008)'
_computing_structure_solution
;
Superflip (Palatinus & Chapuis, 2007;Palatinus & van der Lee, 2008;
Palatinus et al., 2012)
;
_diffrn_ambient_environment N~2~
_diffrn_ambient_temperature 110.05(10)
_diffrn_detector 'CCD plate'
_diffrn_detector_area_resol_mean 16.1450
_diffrn_detector_type Eos
_diffrn_measured_fraction_theta_full 0.999
_diffrn_measured_fraction_theta_max 0.999
_diffrn_measurement_details
;
  1 omega  -68.00   22.00   1.0000    2.0000
omega____ theta____ kappa____ phi______ frames
    -        0.0000  -61.0000 -125.0000 90

  2 omega  -21.00   69.00   1.0000    2.0000
omega____ theta____ kappa____ phi______ frames
    -        0.0000   57.0000   60.0000 90

  3 omega  -15.00   75.00   1.0000    8.0000
omega____ theta____ kappa____ phi______ frames
    -       54.0000  -57.0000    0.0000 90

  4 omega   32.00  122.00   1.0000    8.0000
omega____ theta____ kappa____ phi______ frames
    -       54.0000   61.0000 -146.0000 90

  5 omega   23.00  111.00   1.0000    8.0000
omega____ theta____ kappa____ phi______ frames
    -       54.0000 -125.0000  -30.0000 88

  6 omega   23.00  111.00   1.0000    8.0000
omega____ theta____ kappa____ phi______ frames
    -       54.0000 -125.0000 -180.0000 88

  7 omega  -15.00   75.00   1.0000    8.0000
omega____ theta____ kappa____ phi______ frames
    -       54.0000  -57.0000  150.0000 90

  8 omega   86.00  178.00   1.0000   16.0000
omega____ theta____ kappa____ phi______ frames
    -      108.0000   50.0000 -150.0000 92

  9 omega   38.00  105.00   1.0000   16.0000
omega____ theta____ kappa____ phi______ frames
    -      108.0000  -50.0000   90.0000 67

 10 omega   35.00   94.00   1.0000   16.0000
omega____ theta____ kappa____ phi______ frames
    -      108.0000  -25.0000 -120.0000 59

 11 omega  100.00  178.00   1.0000   16.0000
omega____ theta____ kappa____ phi______ frames
    -      108.0000  111.0000   60.0000 78

 12 omega   36.00  146.00   1.0000   16.0000
omega____ theta____ kappa____ phi______ frames
    -      108.0000  -91.0000   90.0000 110

 13 omega   36.00   92.00   1.0000   16.0000
omega____ theta____ kappa____ phi______ frames
    -      108.0000  -37.0000 -180.0000 56

 14 omega   82.00  178.00   1.0000   16.0000
omega____ theta____ kappa____ phi______ frames
    -      108.0000   37.0000  150.0000 96

 15 omega   35.00   94.00   1.0000   16.0000
omega____ theta____ kappa____ phi______ frames
    -      108.0000  -25.0000 -180.0000 59

 16 omega  -26.00   72.00   1.0000    2.0000
omega____ theta____ kappa____ phi______ frames
    -        0.0000   37.0000 -150.0000 98

 17 omega   33.00   78.00   1.0000    8.0000
omega____ theta____ kappa____ phi______ frames
    -       54.0000   57.0000   90.0000 45

 18 omega   33.00  123.00   1.0000    8.0000
omega____ theta____ kappa____ phi______ frames
    -       54.0000   57.0000  -60.0000 90
;
_diffrn_measurement_device 'four-circle diffractometer'
_diffrn_measurement_device_type 'SuperNova, Dual, Cu at zero, Eos'
_diffrn_measurement_method '\w scans'
_diffrn_orient_matrix_UB_11 0.0613890000
_diffrn_orient_matrix_UB_12 0.1351427000
_diffrn_orient_matrix_UB_13 0.0268705000
_diffrn_orient_matrix_UB_21 0.0251780000
_diffrn_orient_matrix_UB_22 -0.0993002000
_diffrn_orient_matrix_UB_23 -0.0391735000
_diffrn_orient_matrix_UB_31 -0.0355464000
_diffrn_orient_matrix_UB_32 0.1633414000
_diffrn_orient_matrix_UB_33 -0.0461578000
_diffrn_radiation_monochromator mirror
_diffrn_radiation_probe x-ray
_diffrn_radiation_type CuK\a
_diffrn_radiation_wavelength 1.54184
_diffrn_reflns_av_R_equivalents 0.0255
_diffrn_reflns_av_unetI/netI 0.0246
_diffrn_reflns_laue_measured_fraction_full 0.999
_diffrn_reflns_laue_measured_fraction_max 0.999
_diffrn_reflns_limit_h_max 27
_diffrn_reflns_limit_h_min -27
_diffrn_reflns_limit_k_max 7
_diffrn_reflns_limit_k_min -5
_diffrn_reflns_limit_l_max 30
_diffrn_reflns_limit_l_min -31
_diffrn_reflns_number 9587
_diffrn_reflns_point_group_measured_fraction_full 0.999
_diffrn_reflns_point_group_measured_fraction_max 0.999
_diffrn_reflns_theta_full 67.684
_diffrn_reflns_theta_max 67.071
_diffrn_reflns_theta_min 3.800
_diffrn_source 'sealed X-ray tube'
_diffrn_source_type 'SuperNova (Cu) X-ray Source'
_exptl_absorpt_coefficient_mu 1.161
_exptl_absorpt_correction_T_max 0.936
_exptl_absorpt_correction_T_min 0.887
_exptl_absorpt_correction_type gaussian
_exptl_absorpt_process_details
;
CrysAlisPro, Agilent Technologies,
Version 1.171.37.35 (release 13-08-2014 CrysAlis171 .NET)
(compiled Aug 13 2014,18:06:01)
Numerical absorption correction based on gaussian integration over
            a multifaceted crystal model
Empirical absorption correction using spherical harmonics,
 implemented in SCALE3 ABSPACK scaling algorithm.
;
_exptl_crystal_colour 'clear colourless'
_exptl_crystal_colour_lustre clear
_exptl_crystal_colour_primary colourless
_exptl_crystal_density_diffrn 1.115
_exptl_crystal_description block
_exptl_crystal_F_000 1312
_exptl_crystal_recrystallization_method 'Re-crystallisation from solvent: Chloroform/diethyl ether'
_exptl_crystal_size_max 0.1481
_exptl_crystal_size_mid 0.0793
_exptl_crystal_size_min 0.0664
_refine_diff_density_max 0.340
_refine_diff_density_min -0.295
_refine_diff_density_rms 0.046
_refine_ls_extinction_method none
_refine_ls_goodness_of_fit_ref 1.043
_refine_ls_hydrogen_treatment constr
_refine_ls_matrix_type full
_refine_ls_number_parameters 187
_refine_ls_number_reflns 3146
_refine_ls_number_restraints 0
_refine_ls_restrained_S_all 1.043
_refine_ls_R_factor_all 0.0386
_refine_ls_R_factor_gt 0.0349
_refine_ls_shift/su_max 0.000
_refine_ls_shift/su_mean 0.000
_refine_ls_structure_factor_coef Fsqd
_refine_ls_weighting_details 'w=1/[\s^2^(Fo^2^)+(0.0509P)^2^+2.7755P] where P=(Fo^2^+2Fc^2^)/3'
_refine_ls_weighting_scheme calc
_refine_ls_wR_factor_gt 0.0925
_refine_ls_wR_factor_ref 0.0961
_reflns_Friedel_coverage 0.000
_reflns_number_gt 2871
_reflns_number_total 3146
_reflns_threshold_expression 'I > 2\s(I)'
_cod_data_source_file c5ob02579f2.cif
_cod_data_source_block rjkt1515
_cod_depositor_comments
;
The following automatic conversions were performed:

'_chemical_melting_point' value '309-312' was changed to '310.5(15)'
- the average value was taken and precision was estimated.

Automatic conversion script
Id: cif_fix_values 4268 2015-11-12 08:31:59Z antanas 

 Adding full bibliography for 7154852--7154854.cif.
;
_cod_database_code 7154854
_shelxl_version_number 2013-4
_chemical_oxdiff_formula 'C17 H32 O2 Si'
_chemical_oxdiff_usercomment 'Matthew MGL/07/40-P'
_shelx_space_group_comment
;
The symmetry employed for this shelxl refinement is uniquely defined
by the following loop, which should always be used as a source of
symmetry information in preference to the above space-group names.
They are only intended as comments.
;
_reflns_odcompleteness_completeness 99.83
_reflns_odcompleteness_iscentric 1
_reflns_odcompleteness_theta 66.97
_olex2_refinement_description
;
1. Fixed Uiso
 At 1.2 times of:
  All C(H) groups, All C(H,H) groups
 At 1.5 times of:
  All C(H,H,H) groups
2.a Ternary CH refined with riding coordinates:
 C1(H1), C6(H6)
2.b Secondary CH2 refined with riding coordinates:
 C2(H2A,H2B), C3(H3A,H3B), C4(H4A,H4B), C8(H8A,H8B), C9(H9A,H9B), C10(H10A,H10B)
2.c Idealised Me refined as rotating group:
 C5(H5A,H5B,H5C), C11(H11A,H11B,H11C), C12(H12A,H12B,H12C), C14(H14A,H14B,
 H14C), C15(H15A,H15B,H15C), C16(H16A,H16B,H16C)
;
_olex2_date_sample_data_collection 2015-06-23
_olex2_date_sample_submission 2015-06-19
_olex2_submission_special_instructions 'No special instructions were received'

loop_
_space_group_symop_operation_xyz
'x, y, z'
'-x, y, -z+1/2'
'x+1/2, y+1/2, z'
'-x+1/2, y+1/2, -z+1/2'
'-x, -y, -z'
'x, -y, z-1/2'
'-x+1/2, -y+1/2, -z'
'x+1/2, -y+1/2, z-1/2'

loop_
_atom_site_label
_atom_site_type_symbol
_atom_site_fract_x
_atom_site_fract_y
_atom_site_fract_z
_atom_site_U_iso_or_equiv
_atom_site_adp_type
_atom_site_occupancy
_atom_site_site_symmetry_order
_atom_site_calc_flag
_atom_site_refinement_flags_posn
C1 C 0.28733(6) 0.6375(2) 0.39752(6) 0.0163(3) Uani 1 1 d .
H1 H 0.2983 0.7506 0.4247 0.020 Uiso 1 1 calc R
C2 C 0.31115(7) 0.4382(2) 0.43010(6) 0.0207(3) Uani 1 1 d .
H2A H 0.2950 0.3262 0.4031 0.025 Uiso 1 1 calc R
H2B H 0.2932 0.4237 0.4568 0.025 Uiso 1 1 calc R
C3 C 0.38564(7) 0.4256(2) 0.46326(6) 0.0226(3) Uani 1 1 d .
H3A H 0.4017 0.5267 0.4936 0.027 Uiso 1 1 calc R
H3B H 0.3984 0.2926 0.4809 0.027 Uiso 1 1 calc R
C4 C 0.41610(6) 0.4619(2) 0.42323(6) 0.0199(3) Uani 1 1 d .
H4A H 0.4037 0.3517 0.3956 0.024 Uiso 1 1 calc R
H4B H 0.4633 0.4601 0.4457 0.024 Uiso 1 1 calc R
C5 C 0.42346(7) 0.8430(2) 0.43269(6) 0.0220(3) Uani 1 1 d .
H5A H 0.4703 0.8386 0.4503 0.033 Uiso 1 1 calc GR
H5B H 0.4095 0.8337 0.4618 0.033 Uiso 1 1 calc GR
H5C H 0.4083 0.9686 0.4121 0.033 Uiso 1 1 calc GR
C6 C 0.31875(6) 0.6707(2) 0.35828(6) 0.0150(3) Uani 1 1 d .
H6 H 0.3046 0.5581 0.3307 0.018 Uiso 1 1 calc R
C7 C 0.29852(6) 0.8651(2) 0.32348(6) 0.0185(3) Uani 1 1 d .
C8 C 0.32089(7) 0.8804(2) 0.27789(6) 0.0227(3) Uani 1 1 d .
H8A H 0.3081 1.0108 0.2587 0.027 Uiso 1 1 calc R
H8B H 0.3004 0.7744 0.2494 0.027 Uiso 1 1 calc R
C9 C 0.39576(7) 0.8575(2) 0.30596(6) 0.0242(3) Uani 1 1 d .
H9A H 0.4092 0.8451 0.2761 0.029 Uiso 1 1 calc R
H9B H 0.4160 0.9788 0.3281 0.029 Uiso 1 1 calc R
C10 C 0.41967(7) 0.6724(2) 0.34533(6) 0.0206(3) Uani 1 1 d .
H10A H 0.4671 0.6726 0.3648 0.025 Uiso 1 1 calc R
H10B H 0.4054 0.5504 0.3220 0.025 Uiso 1 1 calc R
C11 C 0.19526(7) 0.9728(2) 0.41999(7) 0.0227(3) Uani 1 1 d .
H11A H 0.2219 0.9103 0.4565 0.034 Uiso 1 1 calc GR
H11B H 0.1604 1.0468 0.4218 0.034 Uiso 1 1 calc GR
H11C H 0.2214 1.0643 0.4108 0.034 Uiso 1 1 calc GR
C12 C 0.11441(7) 0.8864(3) 0.29073(6) 0.0271(3) Uani 1 1 d .
H12A H 0.1418 0.9817 0.2843 0.041 Uiso 1 1 calc GR
H12B H 0.0764 0.9551 0.2880 0.041 Uiso 1 1 calc GR
H12C H 0.1013 0.7808 0.2623 0.041 Uiso 1 1 calc GR
C13 C 0.10371(6) 0.6057(2) 0.37903(6) 0.0182(3) Uani 1 1 d .
C14 C 0.04504(7) 0.7306(3) 0.37430(7) 0.0274(4) Uani 1 1 d .
H14A H 0.0605 0.8463 0.3993 0.041 Uiso 1 1 calc GR
H14B H 0.0184 0.6476 0.3853 0.041 Uiso 1 1 calc GR
H14C H 0.0196 0.7757 0.3354 0.041 Uiso 1 1 calc GR
C15 C 0.07930(7) 0.4291(2) 0.33595(7) 0.0260(3) Uani 1 1 d .
H15A H 0.0543 0.4819 0.2978 0.039 Uiso 1 1 calc GR
H15B H 0.0523 0.3408 0.3451 0.039 Uiso 1 1 calc GR
H15C H 0.1160 0.3543 0.3380 0.039 Uiso 1 1 calc GR
C16 C 0.13989(7) 0.5190(3) 0.44001(6) 0.0255(3) Uani 1 1 d .
H16A H 0.1777 0.4451 0.4441 0.038 Uiso 1 1 calc GR
H16B H 0.1114 0.4293 0.4468 0.038 Uiso 1 1 calc GR
H16C H 0.1533 0.6282 0.4673 0.038 Uiso 1 1 calc GR
C43 C 0.39515(6) 0.6641(2) 0.39073(6) 0.0162(3) Uani 1 1 d .
O1 O 0.21790(4) 0.62496(15) 0.36313(4) 0.0185(2) Uani 1 1 d .
O2 O 0.26942(5) 1.00138(16) 0.33311(5) 0.0262(3) Uani 1 1 d .
Si1 Si 0.16048(2) 0.77294(6) 0.36362(2) 0.01566(12) Uani 1 1 d .

loop_
_atom_site_aniso_label
_atom_site_aniso_U_11
_atom_site_aniso_U_22
_atom_site_aniso_U_33
_atom_site_aniso_U_23
_atom_site_aniso_U_13
_atom_site_aniso_U_12
C1 0.0108(6) 0.0181(7) 0.0206(7) -0.0029(6) 0.0078(5) -0.0023(5)
C2 0.0199(7) 0.0213(8) 0.0258(7) 0.0026(6) 0.0147(6) -0.0006(6)
C3 0.0210(7) 0.0235(8) 0.0250(7) 0.0080(6) 0.0122(6) 0.0041(6)
C4 0.0163(6) 0.0208(8) 0.0243(7) 0.0024(6) 0.0108(6) 0.0030(5)
C5 0.0175(7) 0.0224(8) 0.0241(7) -0.0029(6) 0.0079(6) -0.0047(6)
C6 0.0118(6) 0.0144(7) 0.0186(7) -0.0015(5) 0.0069(5) -0.0010(5)
C7 0.0114(6) 0.0198(8) 0.0216(7) -0.0003(6) 0.0054(5) -0.0042(5)
C8 0.0195(7) 0.0275(8) 0.0202(7) 0.0063(6) 0.0083(6) -0.0010(6)
C9 0.0194(7) 0.0316(9) 0.0247(8) 0.0044(6) 0.0129(6) -0.0033(6)
C10 0.0146(6) 0.0260(8) 0.0238(7) 0.0004(6) 0.0111(6) 0.0000(6)
C11 0.0202(7) 0.0190(7) 0.0300(8) -0.0068(6) 0.0125(6) -0.0025(6)
C12 0.0242(7) 0.0317(9) 0.0237(8) 0.0068(7) 0.0095(6) 0.0028(6)
C13 0.0123(6) 0.0218(7) 0.0216(7) -0.0028(6) 0.0087(5) -0.0025(5)
C14 0.0167(7) 0.0343(9) 0.0344(9) -0.0039(7) 0.0144(6) 0.0001(6)
C15 0.0219(7) 0.0274(8) 0.0318(8) -0.0066(7) 0.0149(6) -0.0078(6)
C16 0.0235(7) 0.0307(9) 0.0262(8) 0.0023(7) 0.0147(6) -0.0029(6)
C43 0.0117(6) 0.0178(7) 0.0198(7) -0.0007(6) 0.0079(5) -0.0011(5)
O1 0.0111(4) 0.0200(5) 0.0252(5) -0.0040(4) 0.0090(4) -0.0028(4)
O2 0.0249(5) 0.0197(6) 0.0361(6) 0.0042(5) 0.0160(5) 0.0041(4)
Si1 0.01266(19) 0.0164(2) 0.0186(2) -0.00011(14) 0.00772(15) -0.00058(14)

loop_
_atom_type_symbol
_atom_type_description
_atom_type_scat_dispersion_real
_atom_type_scat_dispersion_imag
_atom_type_scat_source
C C 0.0181 0.0091 'International Tables Vol C Tables 4.2.6.8 and 6.1.1.4'
H H 0.0000 0.0000 'International Tables Vol C Tables 4.2.6.8 and 6.1.1.4'
O O 0.0492 0.0322 'International Tables Vol C Tables 4.2.6.8 and 6.1.1.4'
Si Si 0.2541 0.3302 'International Tables Vol C Tables 4.2.6.8 and 6.1.1.4'

loop_
_exptl_crystal_face_index_h
_exptl_crystal_face_index_k
_exptl_crystal_face_index_l
_exptl_crystal_face_perp_dist
_exptl_oxdiff_crystal_face_indexfrac_h
_exptl_oxdiff_crystal_face_indexfrac_k
_exptl_oxdiff_crystal_face_indexfrac_l
_exptl_oxdiff_crystal_face_x
_exptl_oxdiff_crystal_face_y
_exptl_oxdiff_crystal_face_z
0 -1 -1 0.0332 -0.0001 -1.0000 -1.0000 -0.1620 0.1385 -0.1172
0 1 1 0.0332 0.0001 1.0000 1.0000 0.1620 -0.1385 0.1172
0 0 -1 0.0623 -0.0000 -0.0000 -1.0000 -0.0269 0.0392 0.0462
0 0 1 0.0623 0.0000 0.0000 1.0000 0.0269 -0.0392 -0.0462
-1 0 0 0.0352 -1.0000 0.0000 0.0001 -0.0614 -0.0252 0.0355
1 0 0 0.0352 1.0000 -0.0000 -0.0001 0.0614 0.0252 -0.0355
1 0 -2 0.0682 0.9999 -0.0000 -2.0000 0.0076 0.1035 0.0568
-1 0 3 0.0559 -0.9999 0.0000 2.9999 0.0192 -0.1427 -0.1029

loop_
_geom_angle_atom_site_label_1
_geom_angle_atom_site_label_2
_geom_angle_atom_site_label_3
_geom_angle
C2 C1 H1 109.9
C2 C1 C6 109.96(11)
C6 C1 H1 109.9
O1 C1 H1 109.9
O1 C1 C2 108.20(11)
O1 C1 C6 108.99(11)
C1 C2 H2A 109.1
C1 C2 H2B 109.1
C1 C2 C3 112.65(11)
H2A C2 H2B 107.8
C3 C2 H2A 109.1
C3 C2 H2B 109.1
C2 C3 H3A 109.5
C2 C3 H3B 109.5
H3A C3 H3B 108.1
C4 C3 C2 110.72(12)
C4 C3 H3A 109.5
C4 C3 H3B 109.5
C3 C4 H4A 109.0
C3 C4 H4B 109.0
C3 C4 C43 113.01(11)
H4A C4 H4B 107.8
C43 C4 H4A 109.0
C43 C4 H4B 109.0
H5A C5 H5B 109.5
H5A C5 H5C 109.5
H5B C5 H5C 109.5
C43 C5 H5A 109.5
C43 C5 H5B 109.5
C43 C5 H5C 109.5
C1 C6 H6 106.8
C1 C6 C43 113.36(11)
C7 C6 C1 114.69(11)
C7 C6 H6 106.8
C7 C6 C43 107.88(10)
C43 C6 H6 106.8
C8 C7 C6 114.26(12)
O2 C7 C6 122.96(13)
O2 C7 C8 122.70(13)
C7 C8 H8A 109.8
C7 C8 H8B 109.8
C7 C8 C9 109.46(11)
H8A C8 H8B 108.2
C9 C8 H8A 109.8
C9 C8 H8B 109.8
C8 C9 H9A 109.2
C8 C9 H9B 109.2
H9A C9 H9B 107.9
C10 C9 C8 112.10(12)
C10 C9 H9A 109.2
C10 C9 H9B 109.2
C9 C10 H10A 108.8
C9 C10 H10B 108.8
C9 C10 C43 113.89(12)
H10A C10 H10B 107.7
C43 C10 H10A 108.8
C43 C10 H10B 108.8
H11A C11 H11B 109.5
H11A C11 H11C 109.5
H11B C11 H11C 109.5
Si1 C11 H11A 109.5
Si1 C11 H11B 109.5
Si1 C11 H11C 109.5
H12A C12 H12B 109.5
H12A C12 H12C 109.5
H12B C12 H12C 109.5
Si1 C12 H12A 109.5
Si1 C12 H12B 109.5
Si1 C12 H12C 109.5
C14 C13 Si1 110.01(10)
C15 C13 C14 109.57(11)
C15 C13 Si1 109.73(9)
C16 C13 C14 108.53(12)
C16 C13 C15 108.94(13)
C16 C13 Si1 110.04(9)
C13 C14 H14A 109.5
C13 C14 H14B 109.5
C13 C14 H14C 109.5
H14A C14 H14B 109.5
H14A C14 H14C 109.5
H14B C14 H14C 109.5
C13 C15 H15A 109.5
C13 C15 H15B 109.5
C13 C15 H15C 109.5
H15A C15 H15B 109.5
H15A C15 H15C 109.5
H15B C15 H15C 109.5
C13 C16 H16A 109.5
C13 C16 H16B 109.5
C13 C16 H16C 109.5
H16A C16 H16B 109.5
H16A C16 H16C 109.5
H16B C16 H16C 109.5
C4 C43 C5 110.25(11)
C4 C43 C6 108.24(11)
C4 C43 C10 109.09(11)
C5 C43 C6 111.61(11)
C5 C43 C10 109.95(11)
C10 C43 C6 107.62(11)
C1 O1 Si1 129.03(9)
C11 Si1 C12 111.40(7)
C11 Si1 C13 109.16(7)
C12 Si1 C13 109.24(7)
O1 Si1 C11 111.73(6)
O1 Si1 C12 107.96(6)
O1 Si1 C13 107.23(6)

loop_
_geom_bond_atom_site_label_1
_geom_bond_atom_site_label_2
_geom_bond_distance
C1 H1 0.9800
C1 C2 1.523(2)
C1 C6 1.5237(17)
C1 O1 1.4323(15)
C2 H2A 0.9700
C2 H2B 0.9700
C2 C3 1.5284(18)
C3 H3A 0.9700
C3 H3B 0.9700
C3 C4 1.5281(19)
C4 H4A 0.9700
C4 H4B 0.9700
C4 C43 1.533(2)
C5 H5A 0.9600
C5 H5B 0.9600
C5 H5C 0.9600
C5 C43 1.5361(19)
C6 H6 0.9800
C6 C7 1.5149(19)
C6 C43 1.5645(17)
C7 C8 1.5089(19)
C7 O2 1.2147(18)
C8 H8A 0.9700
C8 H8B 0.9700
C8 C9 1.5407(19)
C9 H9A 0.9700
C9 H9B 0.9700
C9 C10 1.526(2)
C10 H10A 0.9700
C10 H10B 0.9700
C10 C43 1.5375(18)
C11 H11A 0.9600
C11 H11B 0.9600
C11 H11C 0.9600
C11 Si1 1.8611(15)
C12 H12A 0.9600
C12 H12B 0.9600
C12 H12C 0.9600
C12 Si1 1.8615(15)
C13 C14 1.5388(19)
C13 C15 1.535(2)
C13 C16 1.532(2)
C13 Si1 1.8920(14)
C14 H14A 0.9600
C14 H14B 0.9600
C14 H14C 0.9600
C15 H15A 0.9600
C15 H15B 0.9600
C15 H15C 0.9600
C16 H16A 0.9600
C16 H16B 0.9600
C16 H16C 0.9600
O1 Si1 1.6491(10)

loop_
_geom_torsion_atom_site_label_1
_geom_torsion_atom_site_label_2
_geom_torsion_atom_site_label_3
_geom_torsion_atom_site_label_4
_geom_torsion
C1 C2 C3 C4 -54.99(17)
C1 C6 C7 C8 -170.45(11)
C1 C6 C7 O2 12.78(19)
C1 C6 C43 C4 55.19(15)
C1 C6 C43 C5 -66.32(15)
C1 C6 C43 C10 172.96(12)
C1 O1 Si1 C11 -2.66(13)
C1 O1 Si1 C12 120.18(12)
C1 O1 Si1 C13 -122.23(11)
C2 C1 C6 C7 179.93(11)
C2 C1 C6 C43 -55.55(15)
C2 C1 O1 Si1 121.94(11)
C2 C3 C4 C43 55.77(17)
C3 C4 C43 C5 67.57(15)
C3 C4 C43 C6 -54.76(15)
C3 C4 C43 C10 -171.59(11)
C6 C1 C2 C3 54.79(15)
C6 C1 O1 Si1 -118.51(11)
C6 C7 C8 C9 -56.66(16)
C7 C6 C43 C4 -176.68(11)
C7 C6 C43 C5 61.81(14)
C7 C6 C43 C10 -58.91(14)
C7 C8 C9 C10 49.64(17)
C8 C9 C10 C43 -52.89(17)
C9 C10 C43 C4 174.04(11)
C9 C10 C43 C5 -64.94(15)
C9 C10 C43 C6 56.82(15)
C14 C13 Si1 C11 64.28(11)
C14 C13 Si1 C12 -57.75(12)
C14 C13 Si1 O1 -174.51(9)
C15 C13 Si1 C11 -175.10(10)
C15 C13 Si1 C12 62.87(12)
C15 C13 Si1 O1 -53.89(11)
C16 C13 Si1 C11 -55.24(12)
C16 C13 Si1 C12 -177.27(10)
C16 C13 Si1 O1 65.97(11)
C43 C6 C7 C8 62.18(14)
C43 C6 C7 O2 -114.58(14)
O1 C1 C2 C3 173.72(11)
O1 C1 C6 C7 61.48(14)
O1 C1 C6 C43 -174.00(11)
O2 C7 C8 C9 120.11(15)
